data_7248443
loop_
_publ_author_name
'Paska, Bart\/lomiej'
'Cichowicz, Grzegorz'
'Rzepi\'nski, Patryk'
'Cyra\'nski, Micha\/l Ksawery'
'Dobrzycki, \/Lukasz'
'Boese, Roland'

_publ_section_title
;
 Structural chemistry of decalins and perfluorodecalins
;
_journal_issue 19
_journal_name_full CrystEngComm
_journal_page_first 2474
_journal_page_last 2490
_journal_paper_doi 10.1039/D3CE01117H
_journal_volume 26
_journal_year 2024
_chemical_formula_sum 'C10 F18'
_chemical_formula_weight 462.10
_chemical_melting_point 295
_chemical_name_systematic trans-Perfluorodecalin
_space_group_crystal_system triclinic
_space_group_IT_number 2
_space_group_name_Hall '-P 1'
_space_group_name_H-M_alt 'P -1'
_audit_update_record
;
2023-11-05 deposited with the CCDC.	2024-02-20 downloaded from the CCDC.
;
_cell_angle_alpha 111.871(3)
_cell_angle_beta 90.014(4)
_cell_angle_gamma 111.475(3)
_cell_formula_units_Z 1
_cell_length_a 5.8708(7)
_cell_length_b 7.2213(7)
_cell_length_c 9.3736(12)
_cell_measurement_reflns_used 2448
_cell_measurement_temperature 290.(2)
_cell_measurement_theta_max 25.0168
_cell_measurement_theta_min 2.3712
_cell_volume 338.87(7)
_computing_cell_refinement 'SAINT V8.34A (Bruker AXS Inc., 2013)'
_computing_data_collection 'APEX2 V2014 (Bruker AXS Inc., 2014)'
_computing_data_reduction 'SAINT V8.34A (Bruker AXS Inc., 2013)'
_computing_publication_material 'APEX2 V2014 (Bruker AXS Inc., 2014)'
_computing_structure_refinement 'SHELXL-2014/7 (Sheldrick, 2014)'
_computing_structure_solution 'SHELXS-2014 (Sheldrick, 2014)'
_diffrn_ambient_temperature 290.(2)
_diffrn_detector_area_resol_mean 10.4167
_diffrn_measured_fraction_theta_full 0.898
_diffrn_measured_fraction_theta_max 0.898
_diffrn_measurement_device_type 'Bruker D8 VENTURE'
_diffrn_measurement_method 'phi scans'
_diffrn_radiation_monochromator TRIUMPH
_diffrn_radiation_type MoK\a
_diffrn_radiation_wavelength 0.71073
_diffrn_reflns_av_R_equivalents 0.0191
_diffrn_reflns_av_unetI/netI 0.0187
_diffrn_reflns_limit_h_max 6
_diffrn_reflns_limit_h_min -6
_diffrn_reflns_limit_k_max 8
_diffrn_reflns_limit_k_min -8
_diffrn_reflns_limit_l_max 11
_diffrn_reflns_limit_l_min -11
_diffrn_reflns_number 3241
_diffrn_reflns_theta_full 25.02
_diffrn_reflns_theta_max 25.02
_diffrn_reflns_theta_min 2.37
_diffrn_source 'fine focus sealed tube'
_exptl_absorpt_coefficient_mu 0.307
_exptl_absorpt_correction_T_max 0.89
_exptl_absorpt_correction_T_min 0.75
_exptl_absorpt_correction_type multi-scan
_exptl_absorpt_process_details 'SADABS V2014/5 (Bruker AXS Inc.)'
_exptl_crystal_colour colourless
_exptl_crystal_density_diffrn 2.264
_exptl_crystal_density_method 'not measured'
_exptl_crystal_description cylindrical
_exptl_crystal_F_000 222
_exptl_crystal_recrystallization_method 'From the Melt'
_exptl_crystal_size_max 0.600
_exptl_crystal_size_mid 0.400
_exptl_crystal_size_min 0.400
_refine_diff_density_max 0.275
_refine_diff_density_min -0.236
_refine_ls_extinction_method none
_refine_ls_goodness_of_fit_ref 1.147
_refine_ls_hydrogen_treatment undef
_refine_ls_matrix_type full
_refine_ls_number_parameters 127
_refine_ls_number_reflns 1075
_refine_ls_number_restraints 0
_refine_ls_restrained_S_all 1.147
_refine_ls_R_factor_all 0.0543
_refine_ls_R_factor_gt 0.0500
_refine_ls_shift/su_max 0.000
_refine_ls_shift/su_mean 0.000
_refine_ls_structure_factor_coef Fsqd
_refine_ls_weighting_details 'w=1/[\s^2^(Fo^2^)+(0.0774P)^2^+0.1467P] where P=(Fo^2^+2Fc^2^)/3'
_refine_ls_weighting_scheme calc
_refine_ls_wR_factor_gt 0.1375
_refine_ls_wR_factor_ref 0.1465
_reflns_number_gt 947
_reflns_number_total 1075
_reflns_threshold_expression 'I > 2\s(I)'
_cod_data_source_file d3ce01117h2.cif
_cod_data_source_block t_pFDec_k200K_290K_II
_cod_depositor_comments 'Adding full bibliography for 7248441--7248493.cif.'
_cod_database_code 7248443

loop_
_space_group_symop_operation_xyz
'x, y, z'
'-x, -y, -z'

loop_
_atom_site_type_symbol
_atom_site_label
_atom_site_fract_x
_atom_site_fract_y
_atom_site_fract_z
_atom_site_U_iso_or_equiv
_atom_site_adp_type
_atom_site_calc_flag
_atom_site_refinement_flags_adp
_atom_site_refinement_flags_occupancy
_atom_site_refinement_flags_posn
_atom_site_occupancy
_atom_site_disorder_assembly
_atom_site_disorder_group
C C1A 0.4748(4) 0.3987(4) 0.5189(3) 0.0410(6) Uani d . . . 1 . .
C C2A 0.2884(5) 0.1895(5) 0.3872(3) 0.0521(7) Uani d . . . 1 . .
C C3A 0.3657(6) 0.1557(5) 0.2246(3) 0.0598(8) Uani d . . . 1 . .
C C4A 0.4222(6) 0.3557(5) 0.1868(3) 0.0623(8) Uani d . . . 1 . .
C C5A 0.6055(6) 0.5661(5) 0.3176(3) 0.0550(7) Uani d . . . 1 . .
F F1A 0.6924(3) 0.3709(3) 0.52482(17) 0.0528(5) Uani d . . . 1 . .
F F2A 0.2730(4) 0.0166(3) 0.4162(2) 0.0754(6) Uani d . . . 1 . .
F F2B 0.0625(3) 0.1942(3) 0.3824(2) 0.0719(6) Uani d . . . 1 . .
F F3A 0.1809(4) -0.0143(3) 0.1174(2) 0.0906(7) Uani d . . . 1 . .
F F3B 0.5674(4) 0.1092(3) 0.2169(2) 0.0728(6) Uani d . . . 1 . .
F F4A 0.2102(4) 0.3787(4) 0.1633(2) 0.0832(7) Uani d . . . 1 . .
F F4B 0.5222(5) 0.3262(4) 0.0551(2) 0.0942(8) Uani d . . . 1 . .
F F5A 0.8303(3) 0.5598(3) 0.3179(2) 0.0727(6) Uani d . . . 1 . .
F F5B 0.6161(4) 0.7330(3) 0.2826(2) 0.0811(6) Uani d . . . 1 . .

loop_
_atom_site_aniso_label
_atom_site_aniso_U_11
_atom_site_aniso_U_22
_atom_site_aniso_U_33
_atom_site_aniso_U_12
_atom_site_aniso_U_13
_atom_site_aniso_U_23
C1A 0.0438(12) 0.0380(16) 0.0395(12) 0.0176(11) 0.0010(10) 0.0122(11)
C2A 0.0534(14) 0.0366(17) 0.0538(14) 0.0111(12) -0.0015(11) 0.0116(12)
C3A 0.0711(17) 0.0433(18) 0.0443(14) 0.0203(15) -0.0098(12) -0.0019(12)
C4A 0.086(2) 0.064(2) 0.0341(13) 0.0345(17) 0.0013(12) 0.0114(13)
C5A 0.0698(17) 0.0502(19) 0.0486(15) 0.0248(14) 0.0111(12) 0.0223(13)
F1A 0.0546(9) 0.0534(11) 0.0523(9) 0.0307(8) -0.0015(6) 0.0141(7)
F2A 0.1004(14) 0.0362(11) 0.0763(12) 0.0153(9) 0.0031(10) 0.0199(9)
F2B 0.0463(9) 0.0637(13) 0.0777(12) 0.0085(8) -0.0052(7) 0.0119(10)
F3A 0.1066(15) 0.0559(14) 0.0609(12) 0.0152(11) -0.0272(10) -0.0106(9)
F3B 0.0936(13) 0.0654(13) 0.0601(10) 0.0487(11) 0.0098(8) 0.0088(9)
F4A 0.1011(14) 0.0845(15) 0.0591(11) 0.0471(12) -0.0230(9) 0.0131(10)
F4B 0.155(2) 0.0956(18) 0.0416(10) 0.0632(16) 0.0242(11) 0.0235(10)
F5A 0.0636(10) 0.0804(15) 0.0690(11) 0.0275(10) 0.0238(8) 0.0255(10)
F5B 0.1289(17) 0.0612(13) 0.0630(11) 0.0356(12) 0.0179(10) 0.0369(10)

loop_
_atom_type_symbol
_atom_type_description
_atom_type_scat_dispersion_real
_atom_type_scat_dispersion_imag
_atom_type_scat_source
C C 0.0033 0.0016 'International Tables Vol C Tables 4.2.6.8 and 6.1.1.4'
F F 0.0171 0.0103 'International Tables Vol C Tables 4.2.6.8 and 6.1.1.4'

loop_
_geom_angle_atom_site_label_1
_geom_angle_atom_site_label_2
_geom_angle_atom_site_label_3
_geom_angle_site_symmetry_1
_geom_angle_site_symmetry_3
_geom_angle
_geom_angle_publ_flag
F1A C1A C2A . . 106.37(19) ?
F1A C1A C1A . 2_666 107.9(2) ?
C2A C1A C1A . 2_666 111.3(2) ?
F1A C1A C5A . 2_666 106.66(19) ?
C2A C1A C5A . 2_666 112.9(2) ?
C1A C1A C5A 2_666 2_666 111.4(2) ?
F2B C2A F2A . . 108.2(2) ?
F2B C2A C3A . . 108.3(2) ?
F2A C2A C3A . . 107.8(2) ?
F2B C2A C1A . . 110.4(2) ?
F2A C2A C1A . . 109.0(2) ?
C3A C2A C1A . . 113.0(2) ?
F3B C3A F3A . . 108.2(2) ?
F3B C3A C4A . . 108.6(3) ?
F3A C3A C4A . . 109.2(2) ?
F3B C3A C2A . . 109.6(2) ?
F3A C3A C2A . . 108.5(3) ?
C4A C3A C2A . . 112.7(2) ?
F4A C4A F4B . . 108.3(2) ?
F4A C4A C3A . . 109.4(3) ?
F4B C4A C3A . . 109.2(2) ?
F4A C4A C5A . . 109.2(2) ?
F4B C4A C5A . . 108.3(3) ?
C3A C4A C5A . . 112.5(2) ?
F5A C5A F5B . . 108.2(2) ?
F5A C5A C4A . . 108.6(2) ?
F5B C5A C4A . . 107.5(2) ?
F5A C5A C1A . 2_666 110.6(2) ?
F5B C5A C1A . 2_666 109.0(2) ?
C4A C5A C1A . 2_666 112.9(2) ?

loop_
_geom_bond_atom_site_label_1
_geom_bond_atom_site_label_2
_geom_bond_site_symmetry_2
_geom_bond_distance
_geom_bond_publ_flag
C1A F1A . 1.368(3) ?
C1A C2A . 1.550(4) ?
C1A C1A 2_666 1.556(5) ?
C1A C5A 2_666 1.560(4) ?
C2A F2B . 1.340(3) ?
C2A F2A . 1.345(3) ?
C2A C3A . 1.547(4) ?
C3A F3B . 1.339(3) ?
C3A F3A . 1.341(3) ?
C3A C4A . 1.534(5) ?
C4A F4A . 1.343(3) ?
C4A F4B . 1.346(3) ?
C4A C5A . 1.544(4) ?
C5A F5A . 1.337(3) ?
C5A F5B . 1.343(4) ?
C5A C1A 2_666 1.561(4) ?

loop_
_geom_torsion_atom_site_label_1
_geom_torsion_atom_site_label_2
_geom_torsion_atom_site_label_3
_geom_torsion_atom_site_label_4
_geom_torsion_site_symmetry_1
_geom_torsion_site_symmetry_2
_geom_torsion_site_symmetry_3
_geom_torsion_site_symmetry_4
_geom_torsion
_geom_torsion_publ_flag
F1A C1A C2A F2B . . . . 174.40(19) ?
C1A C1A C2A F2B 2_666 . . . -68.3(3) ?
C5A C1A C2A F2B 2_666 . . . 57.8(3) ?
F1A C1A C2A F2A . . . . 55.6(3) ?
C1A C1A C2A F2A 2_666 . . . 172.9(2) ?
C5A C1A C2A F2A 2_666 . . . -61.0(3) ?
F1A C1A C2A C3A . . . . -64.1(3) ?
C1A C1A C2A C3A 2_666 . . . 53.1(3) ?
C5A C1A C2A C3A 2_666 . . . 179.3(2) ?
F2B C2A C3A F3B . . . . -168.4(2) ?
F2A C2A C3A F3B . . . . -51.5(3) ?
C1A C2A C3A F3B . . . . 69.0(3) ?
F2B C2A C3A F3A . . . . -50.5(3) ?
F2A C2A C3A F3A . . . . 66.4(3) ?
C1A C2A C3A F3A . . . . -173.1(2) ?
F2B C2A C3A C4A . . . . 70.5(3) ?
F2A C2A C3A C4A . . . . -172.6(2) ?
C1A C2A C3A C4A . . . . -52.1(3) ?
F3B C3A C4A F4A . . . . 167.73(19) ?
F3A C3A C4A F4A . . . . 50.0(3) ?
C2A C3A C4A F4A . . . . -70.6(3) ?
F3B C3A C4A F4B . . . . 49.4(3) ?
F3A C3A C4A F4B . . . . -68.3(3) ?
C2A C3A C4A F4B . . . . 171.1(2) ?
F3B C3A C4A C5A . . . . -70.8(3) ?
F3A C3A C4A C5A . . . . 171.5(2) ?
C2A C3A C4A C5A . . . . 50.9(3) ?
F4A C4A C5A F5A . . . . -167.2(2) ?
F4B C4A C5A F5A . . . . -49.4(3) ?
C3A C4A C5A F5A . . . . 71.2(3) ?
F4A C4A C5A F5B . . . . -50.3(3) ?
F4B C4A C5A F5B . . . . 67.4(3) ?
C3A C4A C5A F5B . . . . -171.9(2) ?
F4A C4A C5A C1A . . . 2_666 69.8(3) ?
F4B C4A C5A C1A . . . 2_666 -172.4(2) ?
C3A C4A C5A C1A . . . 2_666 -51.8(3) ?
